data_4327666
loop_
_publ_author_name
'Toshiaki Yonemura'
'Kimi Shibuya'
'Tomoharu Ama'
'Hiroshi Kawaguchi'
'Ken-ichi Okamoto'
'Jinsai Hidaka'
'Takaji Yasui'

_publ_section_title
;
 Three-Membered -SCoCH2 Chelate Ring Complex Formed by
 Photodecarboxylation Reaction of Optically Active
 trans(O)-[Co(edtda)(en)]Cl (edtda = Ethylenedithiodiacetate)
;
_journal_name_full 'Inorganic Chemistry'
_journal_page_first 3244
_journal_page_last 3247
_journal_paper_doi 10.1021/ic981391+
_journal_volume 38
_journal_year 1999
_chemical_formula_moiety 'C8 H18 Cl Co N2 O5 S2 '
_chemical_formula_sum 'C8 H18 Cl Co N2 O5 S2'
_chemical_formula_weight 380.76
_space_group_IT_number 19
_symmetry_cell_setting orthorhombic
_symmetry_Int_Tables_number 19
_symmetry_space_group_name_Hall 'P 2ac 2ab'
_symmetry_space_group_name_H-M 'P 21 21 21'
_cell_angle_alpha 90
_cell_angle_beta 90
_cell_angle_gamma 90
_cell_formula_units_Z 4
_cell_length_a 6.788(1)
_cell_length_b 12.799(1)
_cell_length_c 16.999(2)
_cell_measurement_reflns_used 25
_cell_measurement_temperature 296
_cell_measurement_theta_max 10.0
_cell_measurement_theta_min 8.0
_cell_volume 1476.9(3)
_computing_cell_refinement 'Enraf Nonius CAD4 Diffractometer '
_computing_data_collection 'Enraf Nonius CAD4 Diffractometer'
_computing_data_reduction teXsan
_computing_publication_material teXsan
_computing_structure_refinement teXsan
_computing_structure_solution MolEN
_diffrn_ambient_temperature 296
_diffrn_measurement_device 'Enraf Nonius CAD4'
_diffrn_measurement_method '\w-\2q scan'
_diffrn_radiation_detector 'scintillation counter'
_diffrn_radiation_monochromator graphite
_diffrn_radiation_source ' Enraf Nonius sealed tube'
_diffrn_radiation_type 'Mo K\a'
_diffrn_radiation_wavelength 0.7107
_diffrn_reflns_av_R_equivalents 0.00
_diffrn_reflns_limit_h_max 8
_diffrn_reflns_limit_h_min 0
_diffrn_reflns_limit_k_max 15
_diffrn_reflns_limit_k_min 0
_diffrn_reflns_limit_l_max 20
_diffrn_reflns_limit_l_min 0
_diffrn_reflns_number 1538
_diffrn_reflns_reduction_process 'Lp corrections applied'
_diffrn_reflns_theta_max 50.00
_diffrn_reflns_theta_min 1.00
_diffrn_standards_decay_% 0.00
_diffrn_standards_interval_count 7200
_diffrn_standards_number 3
_exptl_absorpt_coefficient_mu 1.63
_exptl_absorpt_correction_type none
_exptl_crystal_colour purple
_exptl_crystal_density_diffrn 1.71
_exptl_crystal_description unknown
_exptl_crystal_F_000 784.00
_exptl_crystal_size_max 0.38
_exptl_crystal_size_mid 0.30
_exptl_crystal_size_min 0.25
_refine_diff_density_max 0.50
_refine_diff_density_min 0.00
_refine_ls_extinction_method none
_refine_ls_hydrogen_treatment noref
_refine_ls_matrix_type full
_refine_ls_number_constraints 0
_refine_ls_number_parameters 172
_refine_ls_number_reflns 1502
_refine_ls_number_restraints 0
_refine_ls_R_factor_obs 0.035
_refine_ls_shift/esd_max 0.02
_refine_ls_shift/esd_mean 0.0050
_refine_ls_structure_factor_coef F
_refine_ls_weighting_details 'w = 1/[\s^2^(Fo) + 0.00000|Fo|^2^]'
_refine_ls_weighting_scheme calc
_refine_ls_wR_factor_obs 0.050
_reflns_number_observed 1502
_reflns_number_total 1538
_reflns_observed_criterion >3.0sigma(I)
_cod_data_source_file ic9813912B_1.cif
_cod_data_source_block lambda-(+)CD/563-trans(O)-[Co(edtda)(en)]+(1)
_cod_depositor_comments
;
 Placing the _exptl_crystal_description data item into an unlooped context.

 Antanas Vaitkus,
 2017-07-16

The following automatic conversions were performed:

'_refine_ls_weighting_scheme' value 'w = 1/[\s^2^(Fo) +
0.00000|Fo|^2^]' was changed to 'calc'. New tag
'_refine_ls_weighting_details' was created. The value of the new tag
was set to 'w = 1/[\s^2^(Fo) + 0.00000|Fo|^2^]'.

Automatic conversion script
Id: cif_fix_values 3143 2015-03-26 13:38:13Z robertas 
;
_cod_original_cell_volume 1477.0(3)
_cod_original_formula_sum 'C8 H18 Cl Co N2 O5 S2 '
_cod_database_code 4327666

loop_
_symmetry_equiv_pos_as_xyz
'x, y, z'
'-x+1/2, -y, z+1/2'
'-x, y+1/2, -z+1/2'
'x+1/2, -y+1/2, -z'

loop_
_atom_site_aniso_label
_atom_site_aniso_U_11
_atom_site_aniso_U_22
_atom_site_aniso_U_33
_atom_site_aniso_U_12
_atom_site_aniso_U_13
_atom_site_aniso_U_23
Co 0.0188(3) 0.0188(3) 0.0181(3) -0.0015(4) 0.0008(4) 0.0021(3)
S(1) 0.0241(7) 0.0257(7) 0.0295(7) 0.0012(8) 0.0038(7) 0.0012(7)
S(2) 0.0336(8) 0.0369(8) 0.0225(7) -0.0057(9) -0.0061(7) 0.0012(7)
O(1) 0.029(2) 0.022(2) 0.034(2) -0.004(2) 0.000(2) 0.003(2)
O(2) 0.059(4) 0.019(2) 0.054(3) -0.004(2) 0.000(3) 0.003(2)
O(3) 0.026(2) 0.023(2) 0.027(2) -0.003(2) -0.000(2) 0.005(2)
O(4) 0.041(3) 0.030(2) 0.053(3) -0.005(3) 0.001(3) 0.018(2)
N(1) 0.019(3) 0.029(3) 0.032(3) 0.000(2) 0.001(2) 0.007(2)
N(2) 0.025(3) 0.028(3) 0.021(2) 0.002(3) -0.004(3) -0.000(2)
C(1) 0.040(4) 0.025(3) 0.019(3) -0.006(3) -0.006(3) -0.003(3)
C(2) 0.038(4) 0.024(3) 0.032(3) 0.005(3) 0.003(3) 0.001(3)
C(3) 0.048(4) 0.037(3) 0.029(3) 0.014(4) 0.014(3) 0.008(3)
C(4) 0.064(5) 0.036(3) 0.023(3) 0.010(4) -0.003(4) -0.004(3)
C(5) 0.038(4) 0.034(3) 0.028(3) 0.012(3) 0.001(3) 0.008(3)
C(6) 0.020(3) 0.029(3) 0.033(3) 0.002(3) 0.006(3) 0.008(3)
C(7) 0.034(4) 0.039(4) 0.030(3) 0.004(4) 0.011(3) -0.001(3)
C(8) 0.034(4) 0.045(4) 0.022(3) -0.003(3) 0.002(3) -0.004(3)
Cl 0.038(1) 0.0429(9) 0.0389(8) 0.0081(9) 0.0089(8) -0.0048(8)
O(1w) 0.073(4) 0.065(3) 0.076(4) -0.032(4) 0.022(4) -0.032(3)

loop_
_atom_site_label
_atom_site_fract_x
_atom_site_fract_y
_atom_site_fract_z
_atom_site_B_iso_or_equiv
_atom_site_thermal_displace_type
_atom_site_calc_flag
_atom_site_occupancy
Co 0.0483(1) 0.97416(6) 0.42228(4) 1.47(1) Bani . 1.00
S(1) -0.2523(2) 1.0214(1) 0.46564(9) 2.09(3) Bani . 1.00
S(2) 0.1764(3) 0.9858(1) 0.54427(9) 2.45(3) Bani . 1.00
O(1) 0.0974(7) 1.1176(3) 0.4010(3) 2.23(9) Bani . 1.00
O(2) -0.0004(9) 1.2812(3) 0.3956(3) 3.5(1) Bani . 1.00
O(3) 0.0046(7) 0.8304(3) 0.4425(2) 1.97(8) Bani . 1.00
O(4) 0.0233(8) 0.6930(4) 0.5190(3) 3.3(1) Bani . 1.00
N(1) 0.3052(8) 0.9407(4) 0.3755(3) 2.1(1) Bani . 1.00
N(2) -0.0552(8) 0.9520(4) 0.3166(3) 2.0(1) Bani . 1.00
C(1) -0.029(1) 1.1895(5) 0.4122(4) 2.2(1) Bani . 1.00
C(2) -0.230(1) 1.1607(5) 0.4475(4) 2.5(1) Bani . 1.00
C(3) -0.222(1) 1.0153(6) 0.5716(4) 3.0(1) Bani . 1.00
C(4) -0.020(1) 1.0512(5) 0.5976(4) 3.2(2) Bani . 1.00
C(5) 0.137(1) 0.8509(5) 0.5727(4) 2.6(1) Bani . 1.00
C(6) 0.049(1) 0.7863(5) 0.5076(4) 2.2(1) Bani . 1.00
C(7) 0.271(1) 0.8860(6) 0.3007(4) 2.7(1) Bani . 1.00
C(8) 0.112(1) 0.9469(6) 0.2603(4) 2.7(1) Bani . 1.00
Cl -0.0912(3) 0.8923(2) 0.7660(1) 3.16(4) Bani . 1.00
O(1w) 0.739(1) 0.7792(5) 0.2384(4) 5.6(2) Bani . 1.00
H1(N1) 0.378 0.897 0.410 5 Biso calc 1.00
H2(N1) 0.377 1.003 0.366 5 Biso calc 1.00
H1(N2) -0.140 1.008 0.303 5 Biso calc 1.00
H1(N2) -0.127 0.888 0.315 5 Biso calc 1.00
H1(C2) -0.246 1.197 0.496 5 Biso calc 1.00
H2(C2) -0.330 1.181 0.412 5 Biso calc 1.00
H1(C3) -0.241 0.945 0.588 5 Biso calc 1.00
H2(C3) -0.319 1.059 0.595 5 Biso calc 1.00
H1(C4) -0.010 1.124 0.589 5 Biso calc 1.00
H2(C4) -0.006 1.037 0.652 5 Biso calc 1.00
H1(C5) 0.051 0.849 0.617 5 Biso calc 1.00
H2(C5) 0.260 0.821 0.587 5 Biso calc 1.00
H1(C7) 0.230 0.816 0.310 5 Biso calc 1.00
H2(C7) 0.388 0.886 0.270 5 Biso calc 1.00
H1(C8) 0.157 1.015 0.248 5 Biso calc 1.00
H2(C8) 0.072 0.912 0.213 5 Biso calc 1.00

loop_
_geom_angle_atom_site_label_1
_geom_angle_atom_site_label_2
_geom_angle_atom_site_label_3
_geom_angle
_geom_angle_site_symmetry_1
_geom_angle_site_symmetry_2
_geom_angle_site_symmetry_3
_geom_angle_publ_flag
S(1) Co S(2) 91.76(7) 1_555 1_555 1_555 yes
S(1) Co O(1) 87.8(1) 1_555 1_555 1_555 yes
S(1) Co O(3) 93.4(1) 1_555 1_555 1_555 yes
S(1) Co N(1) 174.6(2) 1_555 1_555 1_555 yes
S(1) Co N(2) 90.8(2) 1_555 1_555 1_555 yes
S(2) Co O(1) 92.5(1) 1_555 1_555 1_555 yes
S(2) Co O(3) 87.6(1) 1_555 1_555 1_555 yes
S(2) Co N(1) 92.5(2) 1_555 1_555 1_555 yes
S(2) Co N(2) 175.2(2) 1_555 1_555 1_555 yes
O(1) Co O(3) 178.8(2) 1_555 1_555 1_555 yes
O(1) Co N(1) 88.7(2) 1_555 1_555 1_555 yes
O(1) Co N(2) 91.6(2) 1_555 1_555 1_555 yes
O(3) Co N(1) 90.0(2) 1_555 1_555 1_555 yes
O(3) Co N(2) 88.3(2) 1_555 1_555 1_555 yes
N(1) Co N(2) 85.1(2) 1_555 1_555 1_555 yes
Co S(1) C(2) 97.6(3) 1_555 1_555 1_555 yes
Co S(1) C(3) 102.2(3) 1_555 1_555 1_555 yes
Co S(2) C(4) 101.9(2) 1_555 1_555 1_555 yes
Co S(2) C(5) 97.2(2) 1_555 1_555 1_555 yes
C(4) S(2) C(5) 101.4(3) 1_555 1_555 1_555 yes
Co O(1) C(1) 123.6(4) 1_555 1_555 1_555 yes
Co O(3) C(6) 123.3(4) 1_555 1_555 1_555 yes
Co N(1) C(7) 108.4(4) 1_555 1_555 1_555 yes
Co N(2) C(8) 109.0(4) 1_555 1_555 1_555 yes
O(1) C(1) O(2) 123.8(7) 1_555 1_555 1_555 yes
O(1) C(1) C(2) 118.9(5) 1_555 1_555 1_555 yes
O(2) C(1) C(2) 117.3(6) 1_555 1_555 1_555 yes
S(1) C(2) C(1) 112.1(5) 1_555 1_555 1_555 yes
S(1) C(3) C(4) 112.3(5) 1_555 1_555 1_555 yes
S(2) C(4) C(3) 112.4(5) 1_555 1_555 1_555 yes
S(2) C(5) C(6) 112.7(5) 1_555 1_555 1_555 yes
O(3) C(6) O(4) 122.4(6) 1_555 1_555 1_555 yes
O(3) C(6) C(5) 119.2(5) 1_555 1_555 1_555 yes
O(4) C(6) C(5) 118.4(6) 1_555 1_555 1_555 yes
N(1) C(7) C(8) 105.1(6) 1_555 1_555 1_555 yes
N(2) C(8) C(7) 106.2(5) 1_555 1_555 1_555 yes
Co S(2) C(4) 101.9(2) 1_555 1_555 1_555 yes

loop_
_geom_bond_atom_site_label_1
_geom_bond_atom_site_label_2
_geom_bond_distance
_geom_bond_site_symmetry_1
_geom_bond_site_symmetry_2
_geom_bond_publ_flag
Co S(1) 2.252(2) 1_555 1_555 yes
Co S(2) 2.253(2) 1_555 1_555 yes
Co O(1) 1.901(4) 1_555 1_555 yes
Co O(3) 1.895(4) 1_555 1_555 yes
Co N(1) 1.964(6) 1_555 1_555 yes
Co N(2) 1.950(5) 1_555 1_555 yes
S(1) C(2) 1.816(7) 1_555 1_555 yes
S(1) C(3) 1.814(7) 1_555 1_555 yes
S(2) C(4) 1.817(8) 1_555 1_555 yes
S(2) C(5) 1.812(7) 1_555 1_555 yes
O(1) C(1) 1.271(8) 1_555 1_555 yes
O(2) C(1) 1.221(7) 1_555 1_555 yes
O(3) C(6) 1.277(8) 1_555 1_555 yes
O(4) C(6) 1.222(8) 1_555 1_555 yes
N(1) C(7) 1.470(9) 1_555 1_555 yes
N(2) C(8) 1.484(9) 1_555 1_555 yes
C(1) C(2) 1.54(1) 1_555 1_555 yes
C(3) C(4) 1.51(1) 1_555 1_555 yes
C(5) C(6) 1.506(9) 1_555 1_555 yes
C(7) C(8) 1.50(1) 1_555 1_555 yes
